data_7101879
loop_
_publ_author_name
'Zheng, Shou-Tian'
'Yuan, Da-Qiang'
'Jia, Hong-Peng'
'Zhang, Jie'
'Yang, Guo-Yu'

_publ_section_title
;
 Combination between lacunary polyoxometalates and high-nuclear
 transition metal clusters under hydrothermal conditions: I. from
 isolated cluster to 1-D chain.
;
_journal_issue 18
_journal_name_full 'Chemical communications (Cambridge, England)'
_journal_page_first 1858
_journal_page_last 1860
_journal_paper_doi 10.1039/b617191e
_journal_year 2007
_chemical_formula_moiety 'C12 H46 N9 Ni6 P W9 O39, 4(H2 O)'
_chemical_formula_sum 'C12 H54 N9 Ni6 O43 P W9'
_chemical_formula_weight 3050.52
_chemical_name_systematic
;
?
;
_space_group_IT_number 62
_symmetry_cell_setting orthorhombic
_symmetry_space_group_name_Hall '-P 2ac 2n'
_symmetry_space_group_name_H-M 'P n m a'
_atom_sites_solution_hydrogens geom
_atom_sites_solution_primary direct
_atom_sites_solution_secondary difmap
_audit_creation_method SHELXL-97
_cell_angle_alpha 90.00
_cell_angle_beta 90.00
_cell_angle_gamma 90.00
_cell_formula_units_Z 4
_cell_length_a 16.4477(3)
_cell_length_b 19.4046(3)
_cell_length_c 16.22210(10)
_cell_measurement_reflns_used 304
_cell_measurement_temperature 274(2)
_cell_measurement_theta_max 26.51
_cell_measurement_theta_min 2.48
_cell_volume 5177.46(13)
_computing_cell_refinement 'Bruker XSCANS'
_computing_data_collection 'Bruker XSCANS'
_computing_data_reduction 'Bruker SHELXTL'
_computing_molecular_graphics 'Bruker SHELXTL'
_computing_publication_material 'Bruker SHELXTL'
_computing_structure_refinement 'SHELXL-97 (Sheldrick, 1997)'
_computing_structure_solution 'SHELXS-97 (Sheldrick, 1990)'
_diffrn_ambient_temperature 274(2)
_diffrn_measured_fraction_theta_full 0.980
_diffrn_measured_fraction_theta_max 0.980
_diffrn_measurement_device_type 'Siemens SMART CCD'
_diffrn_measurement_method 'phi and omega scans'
_diffrn_radiation_monochromator graphite
_diffrn_radiation_source 'fine-focus sealed tube'
_diffrn_radiation_type MoK\a
_diffrn_radiation_wavelength 0.71073
_diffrn_reflns_av_R_equivalents 0.0594
_diffrn_reflns_av_sigmaI/netI 0.0344
_diffrn_reflns_limit_h_max 20
_diffrn_reflns_limit_h_min -20
_diffrn_reflns_limit_k_max 20
_diffrn_reflns_limit_k_min -24
_diffrn_reflns_limit_l_max 13
_diffrn_reflns_limit_l_min -20
_diffrn_reflns_number 29016
_diffrn_reflns_theta_full 26.51
_diffrn_reflns_theta_max 26.51
_diffrn_reflns_theta_min 2.48
_diffrn_standards_decay_% 0
_diffrn_standards_interval_count 0
_diffrn_standards_interval_time .
_diffrn_standards_number 0
_exptl_absorpt_coefficient_mu 22.171
_exptl_absorpt_correction_T_max 0.11
_exptl_absorpt_correction_T_min 0.023
_exptl_absorpt_correction_type empirical
_exptl_absorpt_process_details 'SADABS (Sheldrick, 1996)'
_exptl_crystal_colour block
_exptl_crystal_density_diffrn 3.914
_exptl_crystal_density_method 'not measured'
_exptl_crystal_description prism
_exptl_crystal_F_000 5528
_exptl_crystal_size_max 0.20
_exptl_crystal_size_mid 0.15
_exptl_crystal_size_min 0.10
_refine_diff_density_max 2.276
_refine_diff_density_min -1.620
_refine_diff_density_rms 0.314
_refine_ls_extinction_method none
_refine_ls_goodness_of_fit_ref 1.188
_refine_ls_hydrogen_treatment constr
_refine_ls_matrix_type full
_refine_ls_number_parameters 398
_refine_ls_number_reflns 5419
_refine_ls_number_restraints 46
_refine_ls_restrained_S_all 1.189
_refine_ls_R_factor_gt 0.0409
_refine_ls_shift/su_max 0.002
_refine_ls_shift/su_mean 0.000
_refine_ls_structure_factor_coef Fsqd
_refine_ls_weighting_details 'calc w=1/[\s^2^(Fo^2^)+(0.0254P)^2^+124.9408P] where P=(Fo^2^+2Fc^2^)/3'
_refine_ls_weighting_scheme calc
_refine_ls_wR_factor_gt 0.0826
_refine_ls_wR_factor_ref 0.0864
_reflns_number_gt 4708
_reflns_number_total 5419
_reflns_threshold_expression >2sigma(I)
_cod_data_source_file b617191e.txt
_cod_data_source_block 4
_cod_original_sg_symbol_Hall -P2ac2n
_cod_original_sg_symbol_H-M Pnma
_cod_database_code 7101879

loop_
_symmetry_equiv_pos_as_xyz
'x, y, z'
'-x+1/2, -y, z+1/2'
'-x, y+1/2, -z'
'x+1/2, -y+1/2, -z+1/2'
'-x, -y, -z'
'x-1/2, y, -z-1/2'
'x, -y-1/2, z'
'-x-1/2, y-1/2, z-1/2'

loop_
_atom_site_label
_atom_site_type_symbol
_atom_site_fract_x
_atom_site_fract_y
_atom_site_fract_z
_atom_site_U_iso_or_equiv
_atom_site_adp_type
_atom_site_occupancy
_atom_site_symmetry_multiplicity
_atom_site_calc_flag
_atom_site_refinement_flags
_atom_site_disorder_assembly
_atom_site_disorder_group
Ni1 Ni 0.11745(14) 0.2500 2.10622(14) 0.0291(5) Uani 1 2 d S . .
Ni2 Ni 0.07780(9) 0.32820(7) 1.94713(9) 0.0183(3) Uani 1 1 d . . .
Ni3 Ni 0.04489(11) 0.2500 1.78897(12) 0.0139(4) Uani 1 2 d S . .
Ni4 Ni 0.05116(9) 0.40962(7) 1.78784(9) 0.0201(3) Uani 1 1 d . . .
W1 W -0.28699(4) 0.2500 1.83664(4) 0.01498(14) Uani 1 2 d S . .
W2 W -0.25203(3) 0.34380(2) 2.02508(3) 0.01759(11) Uani 1 1 d . . .
W3 W -0.13474(3) 0.33538(2) 1.74328(3) 0.01524(11) Uani 1 1 d . . .
W4 W -0.09826(3) 0.42745(2) 1.93202(3) 0.01711(11) Uani 1 1 d . . .
W5 W -0.06415(3) 0.34262(2) 2.10523(3) 0.02011(12) Uani 1 1 d . . .
P1 P -0.0931(2) 0.2500 1.9262(2) 0.0098(7) Uani 1 2 d S . .
O1 O 0.1104(5) 0.3267(4) 1.8314(5) 0.0195(16) Uani 1 1 d . . .
H1A H 0.1690 0.3246 1.8204 0.023 Uiso 1 1 calc R . .
O2 O 0.1417(7) 0.2500 1.9852(7) 0.022(2) Uani 1 2 d S . .
H2C H 0.1994 0.2500 1.9699 0.027 Uiso 1 2 calc SR . .
O3 O 0.0309(5) 0.3230(4) 2.0623(5) 0.0230(18) Uani 1 1 d . . .
O4 O -0.0048(6) 0.2500 1.9081(6) 0.014(2) Uani 1 2 d S . .
O5 O -0.0001(4) 0.3994(4) 1.9035(5) 0.0181(16) Uani 1 1 d . . .
O6 O -0.0283(4) 0.3280(4) 1.7549(5) 0.0173(16) Uani 1 1 d . . .
O7 O -0.0412(6) 0.3739(5) 2.1979(5) 0.032(2) Uani 1 1 d . . .
O8 O -0.1164(5) 0.3130(4) 1.9753(5) 0.0181(16) Uani 1 1 d . . .
O9 O -0.1812(5) 0.3531(4) 2.1101(5) 0.0199(17) Uani 1 1 d . . .
O10 O -0.0828(7) 0.2500 2.1309(6) 0.020(2) Uani 1 2 d S . .
O11 O -0.1403(6) 0.2500 1.8475(6) 0.013(2) Uani 1 2 d S . .
O12 O -0.0705(5) 0.4235(4) 2.0429(5) 0.0210(17) Uani 1 1 d . . .
O13 O -0.0965(5) 0.5119(4) 1.9111(5) 0.0238(18) Uani 1 1 d . . .
O14 O -0.1405(5) 0.3940(4) 1.8326(4) 0.0154(15) Uani 1 1 d . . .
O15 O -0.1383(6) 0.2500 1.6888(6) 0.014(2) Uani 1 2 d S . .
O16 O -0.2822(5) 0.3143(4) 1.9190(4) 0.0188(16) Uani 1 1 d . . .
O17 O -0.2482(4) 0.3156(4) 1.7641(5) 0.0160(16) Uani 1 1 d . . .
O18 O -0.1451(5) 0.3914(4) 1.6653(5) 0.0254(18) Uani 1 1 d . . .
O19 O -0.3385(5) 0.3768(5) 2.0611(5) 0.029(2) Uani 1 1 d . . .
O20 O -0.2072(5) 0.4192(4) 1.9757(5) 0.0202(17) Uani 1 1 d . . .
O21 O -0.3873(6) 0.2500 1.8145(7) 0.018(2) Uani 1 2 d S . .
O22 O -0.2607(6) 0.2500 2.0475(7) 0.019(2) Uani 1 2 d S . .
N1 N 0.1899(10) 0.3291(9) 2.1426(10) 0.072(5) Uani 1 1 d DU . .
H1D H 0.1802 0.3661 2.1108 0.086 Uiso 1 1 d R A .
H1E H 0.2427 0.3172 2.1360 0.086 Uiso 1 1 d R . .
N2 N 0.0865(10) 0.2500 2.2284(9) 0.033(4) Uani 1 2 d S . .
H2E H 0.0320 0.2500 2.2329 0.040 Uiso 1 2 d SR A .
N3 N 0.1395(7) 0.4763(6) 1.8233(7) 0.036(3) Uani 1 1 d . . .
H3C H 0.1177 0.5090 1.8558 0.043 Uiso 1 1 calc R . .
H3D H 0.1772 0.4535 1.8529 0.043 Uiso 1 1 calc R . .
N4 N 0.1023(7) 0.4220(5) 1.6751(6) 0.030(2) Uani 1 1 d . . .
H4C H 0.1174 0.3798 1.6561 0.036 Uiso 1 1 calc R . .
N5 N -0.0229(6) 0.4876(5) 1.7451(6) 0.026(2) Uani 1 1 d . . .
H5C H -0.0750 0.4733 1.7456 0.031 Uiso 1 1 calc R . .
H5D H -0.0189 0.5243 1.7788 0.031 Uiso 1 1 calc R . .
C1 C 0.194(2) 0.3345(18) 2.2323(18) 0.061(7) Uani 0.62(4) 1 d PDU A 1
H1B H 0.2073 0.3814 2.2485 0.073 Uiso 0.62(4) 1 calc PR A 1
H1C H 0.2361 0.3041 2.2537 0.073 Uiso 0.62(4) 1 calc PR A 1
C2 C 0.1115(17) 0.3139(18) 2.266(2) 0.046(7) Uani 0.62(4) 1 d PDU A 1
H2A H 0.1145 0.3084 2.3253 0.055 Uiso 0.62(4) 1 calc PR A 1
H2B H 0.0720 0.3496 2.2538 0.055 Uiso 0.62(4) 1 calc PR A 1
C1A C 0.154(4) 0.356(2) 2.220(2) 0.061(7) Uani 0.38(4) 1 d PD . 2
H1AA H 0.1101 0.3868 2.2068 0.073 Uiso 0.38(4) 1 calc PR A 2
H1AB H 0.1954 0.3817 2.2497 0.073 Uiso 0.38(4) 1 calc PR A 2
C2A C 0.123(4) 0.297(3) 2.274(4) 0.046(7) Uani 0.38(4) 1 d PD . 2
H2AA H 0.1679 0.2767 2.3040 0.055 Uiso 0.38(4) 1 calc PR A 2
H2AB H 0.0848 0.3157 2.3142 0.055 Uiso 0.38(4) 1 calc PR A 2
C3 C 0.1762(13) 0.5069(10) 1.7565(10) 0.071(5) Uani 1 1 d DU . .
H3A H 0.2328 0.5157 1.7695 0.085 Uiso 1 1 calc R . .
H3B H 0.1503 0.5510 1.7461 0.085 Uiso 1 1 calc R . .
C4 C 0.1717(9) 0.4637(8) 1.6793(8) 0.040(4) Uani 1 1 d D . .
H4A H 0.1725 0.4940 1.6317 0.048 Uiso 1 1 calc R . .
H4B H 0.2196 0.4346 1.6765 0.048 Uiso 1 1 calc R . .
C5 C 0.0412(8) 0.4489(7) 1.6212(8) 0.033(3) Uani 1 1 d . . .
H5A H 0.0022 0.4131 1.6079 0.040 Uiso 1 1 calc R . .
H5B H 0.0660 0.4646 1.5703 0.040 Uiso 1 1 calc R . .
C6 C -0.0008(8) 0.5077(6) 1.6629(9) 0.031(3) Uani 1 1 d . . .
H6A H 0.0349 0.5474 1.6648 0.038 Uiso 1 1 calc R . .
H6B H -0.0492 0.5203 1.6321 0.038 Uiso 1 1 calc R . .
OW1 O 0.1569(5) 0.4014(5) 1.9839(6) 0.034(2) Uani 1 1 d . . .
OW2 O 0.296(4) 0.467(3) 1.962(3) 0.102(11) Uani 0.50 1 d PU . .
OW2A O 0.309(4) 0.442(3) 1.987(3) 0.102(11) Uani 0.50 1 d P . .
OW3 O 0.3068(11) 0.2500 1.9716(11) 0.070(5) Uani 1 2 d SU . .
OW4 O -0.500(3) 0.337(3) 2.048(3) 0.056(9) Uani 0.25 1 d PU . .
OW4A O -0.483(3) 0.312(3) 2.003(3) 0.056(9) Uani 0.25 1 d P . .

loop_
_atom_site_aniso_label
_atom_site_aniso_U_11
_atom_site_aniso_U_22
_atom_site_aniso_U_33
_atom_site_aniso_U_23
_atom_site_aniso_U_13
_atom_site_aniso_U_12
Ni1 0.0247(12) 0.0422(14) 0.0205(11) 0.000 -0.0073(9) 0.000
Ni2 0.0182(7) 0.0187(7) 0.0181(7) -0.0022(6) -0.0013(6) -0.0010(6)
Ni3 0.0121(9) 0.0128(9) 0.0169(9) 0.000 0.0020(8) 0.000
Ni4 0.0211(7) 0.0151(7) 0.0240(8) 0.0010(6) 0.0047(6) -0.0019(6)
W1 0.0126(3) 0.0163(3) 0.0161(3) 0.000 -0.0017(2) 0.000
W2 0.0186(2) 0.0172(2) 0.0170(2) -0.00253(17) 0.00361(18) 0.00082(17)
W3 0.0153(2) 0.0147(2) 0.0157(2) 0.00267(17) 0.00011(17) 0.00017(16)
W4 0.0183(2) 0.0131(2) 0.0199(2) -0.00208(17) 0.00274(19) -0.00058(17)
W5 0.0232(2) 0.0216(2) 0.0155(2) -0.00507(18) -0.00134(18) -0.00112(19)
P1 0.0093(17) 0.0099(16) 0.0102(17) 0.000 0.0009(14) 0.000
O1 0.019(4) 0.016(4) 0.023(4) -0.002(3) 0.002(3) -0.003(3)
O2 0.014(5) 0.028(6) 0.025(6) 0.000 0.001(5) 0.000
O3 0.030(5) 0.022(4) 0.017(4) 0.002(3) 0.004(4) 0.002(3)
O4 0.023(6) 0.009(5) 0.009(5) 0.000 0.001(4) 0.000
O5 0.015(4) 0.019(4) 0.021(4) 0.001(3) 0.000(3) 0.001(3)
O6 0.014(4) 0.020(4) 0.018(4) 0.004(3) 0.005(3) 0.000(3)
O7 0.050(6) 0.030(5) 0.015(4) -0.010(4) 0.001(4) -0.003(4)
O8 0.018(4) 0.016(4) 0.019(4) -0.003(3) -0.001(3) -0.002(3)
O9 0.019(4) 0.026(4) 0.015(4) -0.006(3) 0.002(3) -0.001(3)
O10 0.033(7) 0.018(5) 0.009(5) 0.000 0.005(5) 0.000
O11 0.008(5) 0.018(5) 0.013(5) 0.000 -0.004(4) 0.000
O12 0.028(4) 0.018(4) 0.017(4) -0.005(3) 0.000(3) -0.004(3)
O13 0.027(4) 0.010(4) 0.035(5) 0.000(3) 0.003(4) 0.001(3)
O14 0.019(4) 0.012(4) 0.016(4) -0.001(3) 0.004(3) -0.001(3)
O15 0.015(5) 0.013(5) 0.015(5) 0.000 -0.001(4) 0.000
O16 0.019(4) 0.026(4) 0.011(4) -0.002(3) 0.001(3) 0.001(3)
O17 0.008(3) 0.022(4) 0.017(4) 0.002(3) 0.000(3) -0.003(3)
O18 0.025(4) 0.024(4) 0.028(5) 0.004(4) 0.000(4) 0.001(3)
O19 0.031(5) 0.029(5) 0.027(5) -0.008(4) 0.006(4) 0.007(4)
O20 0.020(4) 0.017(4) 0.023(4) -0.002(3) 0.003(3) 0.001(3)
O21 0.013(5) 0.022(6) 0.018(6) 0.000 0.000(4) 0.000
O22 0.014(5) 0.022(6) 0.020(6) 0.000 0.001(4) 0.000
N1 0.066(8) 0.084(8) 0.065(8) 0.013(7) -0.027(7) -0.030(7)
N2 0.037(9) 0.043(9) 0.020(8) 0.000 -0.012(7) 0.000
N3 0.034(6) 0.033(6) 0.040(7) -0.001(5) -0.004(5) -0.012(5)
N4 0.043(7) 0.023(5) 0.024(5) -0.005(4) 0.013(5) 0.002(5)
N5 0.032(6) 0.019(5) 0.028(5) 0.000(4) 0.007(5) -0.003(4)
C1 0.062(11) 0.058(10) 0.062(10) -0.013(8) -0.012(9) -0.003(8)
C2 0.052(10) 0.043(11) 0.042(9) -0.011(8) -0.012(8) 0.018(8)
C1A 0.062(11) 0.058(10) 0.062(10) -0.013(8) -0.012(9) -0.003(8)
C2A 0.052(10) 0.043(11) 0.042(9) -0.011(8) -0.012(8) 0.018(8)
C3 0.066(9) 0.071(9) 0.075(9) 0.003(8) 0.006(8) -0.029(7)
C4 0.031(7) 0.051(9) 0.039(8) 0.017(7) 0.019(7) 0.006(7)
C5 0.034(7) 0.037(8) 0.028(7) 0.006(6) 0.001(6) 0.003(6)
C6 0.028(7) 0.022(6) 0.045(8) 0.009(6) -0.008(6) -0.001(5)
OW1 0.024(5) 0.027(5) 0.050(6) -0.014(4) 0.005(4) -0.006(4)
OW2 0.094(15) 0.12(2) 0.094(19) -0.042(16) 0.021(14) -0.013(15)
OW2A 0.094(15) 0.12(2) 0.094(19) -0.042(16) 0.021(14) -0.013(15)
OW3 0.055(10) 0.104(13) 0.053(10) 0.000 0.004(8) 0.000
OW4 0.043(14) 0.061(17) 0.063(17) -0.020(14) -0.015(14) -0.004(13)
OW4A 0.043(14) 0.061(17) 0.063(17) -0.020(14) -0.015(14) -0.004(13)

loop_
_atom_type_symbol
_atom_type_description
_atom_type_scat_dispersion_real
_atom_type_scat_dispersion_imag
_atom_type_scat_source
C C 0.0033 0.0016 'International Tables Vol C Tables 4.2.6.8 and 6.1.1.4'
H H 0.0000 0.0000 'International Tables Vol C Tables 4.2.6.8 and 6.1.1.4'
N N 0.0061 0.0033 'International Tables Vol C Tables 4.2.6.8 and 6.1.1.4'
O O 0.0106 0.0060 'International Tables Vol C Tables 4.2.6.8 and 6.1.1.4'
P P 0.1023 0.0942 'International Tables Vol C Tables 4.2.6.8 and 6.1.1.4'
Ni Ni 0.3393 1.1124 'International Tables Vol C Tables 4.2.6.8 and 6.1.1.4'
W W -0.8490 6.8722 'International Tables Vol C Tables 4.2.6.8 and 6.1.1.4'

loop_
_geom_angle_atom_site_label_1
_geom_angle_atom_site_label_2
_geom_angle_atom_site_label_3
_geom_angle
_geom_angle_site_symmetry_1
_geom_angle_site_symmetry_3
_geom_angle_publ_flag
O2 Ni1 N1 99.7(5) . . ?
N1 Ni1 N1 98.2(10) . 7_565 ?
O2 Ni1 N2 177.1(6) . . ?
N1 Ni1 N2 82.2(6) . . ?
O2 Ni1 O3 78.8(3) . 7_565 ?
N1 Ni1 O3 172.6(6) . 7_565 ?
N1 Ni1 O3 89.3(6) 7_565 7_565 ?
N2 Ni1 O3 99.1(4) . 7_565 ?
O2 Ni1 O3 78.8(3) . . ?
N1 Ni1 O3 89.3(6) . . ??
N2 Ni1 O3 99.1(4) . . ?
O3 Ni1 O3 83.3(5) 7_565 . ?
O2 Ni2 O1 98.3(4) . . ?
O2 Ni2 O5 172.1(3) . . ?
O1 Ni2 O5 81.2(3) . . ?
O2 Ni2 OW1 96.1(4) . . ?
O1 Ni2 OW1 96.8(4) . . ?
O5 Ni2 OW1 91.8(4) . . ?
O2 Ni2 O3 82.8(4) . . ?
O1 Ni2 O3 172.5(3) . . ?
O5 Ni2 O3 96.7(3) . . ?
OW1 Ni2 O3 90.4(4) . . ?
O2 Ni2 O4 83.3(3) . . ?
O1 Ni2 O4 83.0(3) . . ?
O5 Ni2 O4 88.8(3) . . ?
OW1 Ni2 O4 179.4(3) . . ?
O3 Ni2 O4 89.8(4) . . ?
O1 Ni3 O1 98.6(5) . 7_565 ?
O1 Ni3 O6 174.8(3) . 7_565 ?
O1 Ni3 O6 81.6(3) 7_565 7_565 ?
O1 Ni3 O6 81.6(3) . . ?
O1 Ni3 O6 174.8(3) 7_565 . ?
O6 Ni3 O6 97.6(4) 7_565 . ?
O1 Ni3 O21 89.3(3) . 6_659 ?
O1 Ni3 O21 89.3(3) 7_565 6_659 ?
O6 Ni3 O21 95.9(3) 7_565 6_659 ?
O6 Ni3 O21 95.9(3) . 6_659 ?
O1 Ni3 O4 83.8(3) . . ?
O1 Ni3 O4 83.8(3) 7_565 . ?
O6 Ni3 O4 91.1(3) 7_565 . ?
O6 Ni3 O4 91.1(3) . . ?
O21 Ni3 O4 169.3(4) 6_659 . ?
O1 Ni4 N4 102.2(4) . . ?
O1 Ni4 N3 93.6(4) . . ?
N4 Ni4 N3 83.3(5) . . ?
O1 Ni4 N5 172.8(4) . . ?
N4 Ni4 N5 81.6(4) . . ?
N3 Ni4 N5 92.9(5) . . ?
O1 Ni4 O5 78.6(3) . . ?
N4 Ni4 O5 178.6(4) . . ?
N3 Ni4 O5 95.5(4) . . ?
N5 Ni4 O5 97.7(4) . . ?
O1 Ni4 O6 77.9(3) . . ?
N4 Ni4 O6 96.7(4) . . ?
N3 Ni4 O6 171.3(4) . . ?
N5 Ni4 O6 95.7(4) . . ?
O5 Ni4 O6 84.6(3) . . ?
O21 W1 O16 101.4(4) . . ?
O21 W1 O16 101.4(4) . 7_565 ?
O16 W1 O16 86.0(5) . 7_565 ?
O21 W1 O17 101.7(3) . 7_565 ?
O16 W1 O17 157.0(3) . 7_565 ?
O16 W1 O17 88.9(3) 7_565 7_565 ?
O21 W1 O17 101.7(3) . . ?
O16 W1 O17 88.9(3) . . ?
O16 W1 O17 157.0(3) 7_565 . ?
O17 W1 O17 87.1(5) 7_565 . ?
O21 W1 O11 171.9(4) . . ?
O16 W1 O11 84.5(3) . . ?
O16 W1 O11 84.5(3) 7_565 . ?
O17 W1 O11 72.6(3) 7_565 . ?
O17 W1 O11 72.6(3) . . ?
O19 W2 O9 104.1(4) . . ?
O19 W2 O20 101.0(4) . . ?
O9 W2 O20 89.7(4) . . ?
O19 W2 O22 104.0(5) . . ?
O9 W2 O22 89.9(4) . . ?
O20 W2 O22 154.3(4) . . ?
O19 W2 O16 102.3(4) . . ?
O9 W2 O16 153.6(3) . . ?
O20 W2 O16 87.1(3) . . ?
O22 W2 O16 82.0(4) . . ?
O19 W2 O8 171.3(4) . . ?
O9 W2 O8 72.0(3) . . ?
O20 W2 O8 71.5(3) . . ?
O22 W2 O8 84.0(4) . . ?
O16 W2 O8 82.2(3) . . ?
O18 W3 O6 103.5(4) . . ?
O18 W3 O14 100.8(4) . . ?
O6 W3 O14 91.0(3) . . ?
O18 W3 O15 102.4(4) . . ?
O6 W3 O15 90.6(4) . . ?
O14 W3 O15 155.7(4) . . ?
O18 W3 O17 99.3(4) . . ?
O6 W3 O17 157.1(3) . . ?
O14 W3 O17 86.3(3) . . ?
O15 W3 O17 83.0(4) . . ?
O18 W3 O11 171.1(4) . . ?
O6 W3 O11 84.6(3) . . ?
O14 W3 O11 82.5(3) . . ?
O15 W3 O11 73.6(3) . . ?
O17 W3 O11 72.5(3) . . ?
O13 W4 O5 103.5(4) . . ?
O13 W4 O12 103.5(4) . . ?
O5 W4 O12 90.9(3) . . ?
O13 W4 O14 99.8(4) . . ?
O5 W4 O14 90.4(3) . . ?
O12 W4 O14 155.7(3) . . ?
O13 W4 O20 99.9(4) . . ?
O5 W4 O20 156.6(3) . . ?
O12 W4 O20 82.5(3) . . ?
O14 W4 O20 86.7(3) . . ?
O13 W4 O8 171.4(3) . . ?
O5 W4 O8 84.4(3) . . ?
O12 W4 O8 72.7(3) . . ?
O14 W4 O8 83.2(3) . . ?
O20 W4 O8 72.2(3) . . ?
O7 W5 O3 103.6(4) . . ?
O7 W5 O10 100.8(4) . . ?
O3 W5 O10 91.5(4) . . ?
O7 W5 O12 101.2(4) . . ?
O3 W5 O12 91.0(4) . . ?
O10 W5 O12 156.6(4) . . ?
O7 W5 O9 98.7(4) . . ?
O3 W5 O9 157.7(3) . . ?
O10 W5 O9 85.9(4) . . ?
O12 W5 O9 83.0(3) . . ?
O7 W5 O8 169.5(4) . . ?
O3 W5 O8 85.2(3) . . ?
O10 W5 O8 84.5(4) . . ?
O12 W5 O8 72.6(3) . . ?
O9 W5 O8 72.5(3) . . ?
O4 P1 O11 109.9(6) . . ?
O4 P1 O8 110.7(4) . 7_565 ?
O11 P1 O8 108.6(4) . 7_565 ?
O4 P1 O8 110.7(4) . . ?
O11 P1 O8 108.6(4) . . ?
O8 P1 O8 108.3(6) 7_565 . ?
Ni2 O1 Ni3 101.4(3) . . ?
Ni2 O1 Ni4 101.1(3) . . ?
Ni3 O1 Ni4 102.6(4) . . ?
Ni2 O1 H1A 116.4 . . ?
Ni3 O1 H1A 116.4 . . ?
Ni4 O1 H1A 116.4 . . ?
Ni2 O2 Ni2 102.4(5) 7_565 . ?
Ni2 O2 Ni1 101.7(4) 7_565 . ?
Ni2 O2 Ni1 101.7(4) . . ?
Ni2 O2 H2C 116.2 7_565 . ?
Ni2 O2 H2C 116.2 . . ?
Ni1 O2 H2C 116.2 . . ?
W5 O3 Ni2 134.1(5) . . ?
W5 O3 Ni1 127.4(4) . . ?
Ni2 O3 Ni1 95.0(3) . . ?
P1 O4 Ni3 124.4(6) . . ?
P1 O4 Ni2 124.4(4) . . ?
Ni3 O4 Ni2 91.5(3) . . ?
P1 O4 Ni2 124.4(4) . 7_565 ?
Ni3 O4 Ni2 91.5(3) . 7_565 ?
Ni2 O4 Ni2 90.7(4) . 7_565 ?
W4 O5 Ni2 134.6(4) . . ?
W4 O5 Ni4 125.5(4) . . ?
Ni2 O5 Ni4 97.2(3) . . ?
W3 O6 Ni3 133.1(4) . . ?
W3 O6 Ni4 125.3(4) . . ?
Ni3 O6 Ni4 97.1(3) . . ?
P1 O8 W5 125.4(4) . . ?
P1 O8 W4 125.2(4) . . ?
W5 O8 W4 89.4(3) . . ?
P1 O8 W2 127.2(4) . . ?
W5 O8 W2 88.7(3) . . ?
W4 O8 W2 89.0(3) . . ?
W2 O9 W5 126.6(4) . . ?
W5 O10 W5 147.8(6) . 7_565 ?
P1 O11 W3 126.1(3) . 7_565 ?
P1 O11 W3 126.1(3) . . ?
W3 O11 W3 88.8(3) 7_565 . ?
P1 O11 W1 125.5(6) . . ?
W3 O11 W1 89.3(3) 7_565 . ?
W3 O11 W1 89.3(3) . . ?
W4 O12 W5 124.8(4) . . ?
W3 O14 W4 150.6(4) . . ?
W3 O15 W3 123.8(5) . 7_565 ?
W1 O16 W2 152.5(5) . . ?
W1 O17 W3 125.5(4) . . ?
W2 O20 W4 127.0(4) . . ?
W1 O21 Ni3 135.9(6) . 6_559 ?
W2 O22 W2 155.8(7) 7_565 . ?
C1 N1 Ni1 111.9(14) . . ?
C1A N1 Ni1 106(2) . . ?
C1 N1 H1D 121.6 . . ?
C1A N1 H1D 97.9 . . ?
Ni1 N1 H1D 109.4 . . ?
C1 N1 H1E 95.1 . . ?
C1A N1 H1E 124.7 . . ?
Ni1 N1 H1E 109.6 . . ?
H1D N1 H1E 107.8 . . ?
C2A N2 C2A 88(5) . 7_565 ?
C2A N2 C2 103(3) 7_565 . ?
C2A N2 C2 103(3) . 7_565 ?
C2 N2 C2 119(3) . 7_565 ?
C2A N2 Ni1 116(2) . . ?
C2A N2 Ni1 116(2) 7_565 . ?
C2 N2 Ni1 109.8(15) . . ?
C2 N2 Ni1 109.8(15) 7_565 . ?
C2A N2 H2E 113.9 . . ?
C2A N2 H2E 113.9 7_565 . ?
C2 N2 H2E 104.4 . . ?
C2 N2 H2E 104.4 7_565 . ?
Ni1 N2 H2E 109.1 . . ?
C3 N3 Ni4 111.4(10) . . ?
C3 N3 H3C 109.3 . . ?
Ni4 N3 H3C 109.3 . . ?
C3 N3 H3D 109.3 . . ?
Ni4 N3 H3D 109.3 . . ?
H3C N3 H3D 108.0 . . ?
C4 N4 C5 113.1(11) . . ?
C4 N4 Ni4 111.3(8) . . ?
C5 N4 Ni4 107.7(8) . . ?
C4 N4 H4C 108.2 . . ?
C5 N4 H4C 108.2 . . ?
Ni4 N4 H4C 108.2 . . ?
C6 N5 Ni4 111.2(8) . . ?
C6 N5 H5C 109.4 . . ?
Ni4 N5 H5C 109.4 . . ?
C6 N5 H5D 109.4 . . ?
Ni4 N5 H5D 109.4 . . ?
H5C N5 H5D 108.0 . . ?
N1 C1 C2 107(3) . . ?
N1 C1 H1B 110.3 . . ?
C2 C1 H1B 110.3 . . ?
N1 C1 H1C 110.3 . . ?
C2 C1 H1C 110.3 . . ?
H1B C1 H1C 108.6 . . ?
N2 C2 C1 109(2) . . ?
N2 C2 H2A 109.8 . . ?
C1 C2 H2A 109.8 . . ?
N2 C2 H2B 109.8 . . ?
C1 C2 H2B 109.8 . . ?
H2A C2 H2B 108.3 . . ?
N1 C1A C2A 111(4) . . ?
N1 C1A H1AA 109.3 . . ?
C2A C1A H1AA 109.3 . . ?
N1 C1A H1AB 109.3 . . ?
C2A C1A H1AB 109.3 . . ?
H1AA C1A H1AB 108.0 . . ?
N2 C2A C1A 110(4) . . ?
N2 C2A C2A 46(2) . 7_565 ?
C1A C2A C2A 138(3) . 7_565 ?
N2 C2A H2AA 109.6 . . ?
C1A C2A H2AA 109.6 . . ?
C2A C2A H2AA 65.5 7_565 . ?
N2 C2A H2AB 109.6 . . ?
C1A C2A H2AB 109.6 . . ?
C2A C2A H2AB 111.4 7_565 . ?
H2AA C2A H2AB 108.1 . . ?
N3 C3 C4 113.1(13) . . ?
N3 C3 H3A 109.0 . . ?
C4 C3 H3A 109.0 . . ?
N3 C3 H3B 109.0 . . ?
C4 C3 H3B 109.0 . . ?
H3A C3 H3B 107.8 . . ?
N4 C4 C3 113.6(12) . . ?
N4 C4 H4A 108.8 . . ?
C3 C4 H4A 108.8 . . ?
N4 C4 H4B 108.8 . . ?
C3 C4 H4B 108.8 . . ?
H4A C4 H4B 107.7 . . ?
N4 C5 C6 109.0(11) . . ?
N4 C5 H5A 109.9 . . ?
C6 C5 H5A 109.9 . . ?
N4 C5 H5B 109.9 . . ?
C6 C5 H5B 109.9 . . ?
H5A C5 H5B 108.3 . . ?
N5 C6 C5 109.3(10) . . ?
N5 C6 H6A 109.8 . . ?
C5 C6 H6A 109.8 . . ?
N5 C6 H6B 109.8 . . ?
C5 C6 H6B 109.8 . . ?
H6A C6 H6B 108.3 . . ?

loop_
_geom_bond_atom_site_label_1
_geom_bond_atom_site_label_2
_geom_bond_distance
_geom_bond_site_symmetry_2
Ni1 O2 2.003(12) .
Ni1 N1 2.031(15) .
Ni1 N2 2.046(15) .
Ni1 O3 2.131(8) .
Ni2 O2 1.947(7) .
Ni2 O1 1.953(8) .
Ni2 O5 2.013(8) .
Ni2 OW1 2.016(9) .
Ni2 O3 2.024(8) .
Ni2 O4 2.133(8) .
Ni3 O1 1.962(8) .
Ni3 O6 2.012(7) .
Ni3 O21 2.015(11) 6_659
Ni3 O4 2.098(10) .
Ni4 O1 2.010(8) .
Ni4 N4 2.027(10) .
Ni4 N3 2.029(11) .
Ni4 N5 2.063(10) .
Ni4 O5 2.067(8) .
Ni4 O6 2.121(8) .
W1 O21 1.688(10) .
W1 O16 1.829(7) .
W1 O17 1.847(7) .
W1 O11 2.419(10) .
W2 O19 1.665(8) .
W2 O9 1.814(8) .
W2 O20 1.824(8) .
W2 O22 1.862(2) .
W2 O16 1.881(7) .
W2 O8 2.447(8) .
W3 O18 1.677(8) .
W3 O6 1.766(7) .
W3 O14 1.845(7) .
W3 O15 1.878(5) .
W3 O17 1.935(7) .
W3 O11 2.369(7) .
W4 O13 1.673(7) .
W4 O5 1.765(7) .
W4 O12 1.858(8) .
W4 O14 1.872(7) .
W4 O20 1.933(8) .
W4 O8 2.349(8) .
W5 O7 1.665(8) .
W5 O3 1.753(8) .
W5 O10 1.870(3) .
W5 O12 1.870(8) .
W5 O9 1.938(8) .
W5 O8 2.349(8) .
P1 O4 1.482(11) .
P1 O11 1.495(10) .
P1 O8 1.508(8) .
O1 H1A 0.9800 .
O2 Ni2 1.947(7) 7_565
O2 H2C 0.9800 .
O4 Ni2 2.133(8) 7_565
O10 W5 1.870(3) 7_565
O11 W3 2.369(7) 7_565
O15 W3 1.878(5) 7_565
O21 Ni3 2.015(11) 6_559
O22 W2 1.862(2) 7_565
N1 C1 1.46(3) .
N1 C1A 1.475(10) .
N1 H1D 0.8989 .
N1 H1E 0.9043 .
N2 C2A 1.33(7) .
N2 C2 1.44(4) .
N2 H2E 0.8989 .
N3 C3 1.38(2) .
N3 H3C 0.9000 .
N3 H3D 0.9000 .
N4 C4 1.401(18) .
N4 C5 1.430(17) .
N4 H4C 0.9100 .
N5 C6 1.436(16) .
N5 H5C 0.9000 .
N5 H5D 0.9000 .
C1 C2 1.521(10) .
C1 H1B 0.9700 .
C1 H1C 0.9700 .
C2 H2A 0.9700 .
C2 H2B 0.9700 .
C1A H1AA 0.9700 .
C1A H1AB 0.9700 .
C2A H2AA 0.9700 .
C2A H2AB 0.9700 .
C3 C4 1.509(10) .
C3 H3A 0.9700 .
C3 H3B 0.9700 .
C4 H4A 0.9700 .
C4 H4B 0.9700 .
C5 C6 1.496(19) .
C5 H5A 0.9700 .
C5 H5B 0.9700 .
C6 H6A 0.9700 .
C6 H6B 0.9700 .

loop_
_geom_hbond_atom_site_label_D
_geom_hbond_atom_site_label_H
_geom_hbond_atom_site_label_A
_geom_hbond_distance_DH
_geom_hbond_distance_HA
_geom_hbond_distance_DA
_geom_hbond_angle_DHA
_geom_hbond_site_symmetry_A
N3 H3C O12 0.90 2.24 3.126(14) 168.6 5_569
N3 H3D OW1 0.90 2.38 2.996(16) 126.1 .
N3 H3D OW2 0.90 2.64 3.42(6) 144.5 .
N4 H4C O16 0.91 2.41 3.211(13) 146.4 6_659
N4 H4C O21 0.91 2.57 3.347(11) 144.3 6_659
N5 H5C O14 0.90 2.35 3.010(12) 130.1 .
N5 H5C O18 0.90 2.36 3.034(14) 132.0 .
N5 H5D O7 0.90 2.24 3.030(13) 146.3 5_569
N5 H5D O13 0.90 2.51 2.989(13) 114.0 .
